data_4130508
loop_
_publ_author_name
'Sch\"afer, Marius'
'Beattie, Nicholas A.'
'Geetharani, K.'
'Sch\"afer, Julian'
'Ewing, William C.'
'Krahfu\&s, Mirjam'
'H\"orl, Christian'
'Dewhurst, Rian D.'
'Macgregor, Stuart A.'
'Lambert, Christoph'
'Braunschweig, Holger'

_publ_section_title
;
 Synthesis of Functionalized 1,4-Azaborinines by the Cyclization of
 Di-tert-butyliminoborane and Alkynes.
;
_journal_issue 26
_journal_name_full 'Journal of the American Chemical Society'
_journal_page_first 8212
_journal_page_last 8220
_journal_paper_doi 10.1021/jacs.6b04128
_journal_volume 138
_journal_year 2016
_chemical_formula_moiety 'C52 H90 B0 Cl2 N2 P2 Rh2'
_chemical_formula_sum 'C52 H90 B0 Cl2 N2 P2 Rh2'
_chemical_formula_weight 1081.91
_space_group_crystal_system monoclinic
_space_group_IT_number 14
_space_group_name_Hall '-P 2yn'
_space_group_name_H-M_alt 'P 1 21/n 1'
_atom_sites_solution_hydrogens geom
_atom_sites_solution_primary iterative
_atom_sites_solution_secondary difmap
_audit_creation_method SHELXL-2014/6
_cell_angle_alpha 90
_cell_angle_beta 111.702(17)
_cell_angle_gamma 90
_cell_formula_units_Z 2
_cell_length_a 12.243(3)
_cell_length_b 16.865(4)
_cell_length_c 14.294(5)
_cell_measurement_reflns_used 9775
_cell_measurement_temperature 100(2)
_cell_measurement_theta_max 26.74
_cell_measurement_theta_min 2.75
_cell_volume 2742.2(14)
_computing_cell_refinement 'Saint+ ver. V8.34A (Bruker AXS)'
_computing_data_collection 'APEX2 ver. 2014.9 (Bruker AXS)'
_computing_data_reduction 'Saint+ ver. V8.34A (Bruker AXS)'
_computing_molecular_graphics 'ShelXLe (Huebschle et all, 2011)'
_computing_publication_material 'SHELXL-2014/6 (Sheldrick, 2014)'
_computing_structure_refinement 'SHELXL-2014/6 (Sheldrick, 2014)'
_computing_structure_solution 'SHELXT (Sheldrick, 2014)'
_diffrn_ambient_temperature 100(2)
_diffrn_detector 'CCD area detector (Apex2)'
_diffrn_detector_area_resol_mean 8.333
_diffrn_measured_fraction_theta_full 1.000
_diffrn_measured_fraction_theta_max 1.000
_diffrn_measurement_device_type 'Bruker X8-APEX II'
_diffrn_measurement_method '\f and \w scans'
_diffrn_radiation_monochromator 'multi-layer mirror'
_diffrn_radiation_type MoK\a
_diffrn_radiation_wavelength 0.71073
_diffrn_reflns_av_R_equivalents 0.0227
_diffrn_reflns_av_unetI/netI 0.0126
_diffrn_reflns_Laue_measured_fraction_full 1.000
_diffrn_reflns_Laue_measured_fraction_max 1.000
_diffrn_reflns_limit_h_max 15
_diffrn_reflns_limit_h_min -15
_diffrn_reflns_limit_k_max 21
_diffrn_reflns_limit_k_min -21
_diffrn_reflns_limit_l_max 18
_diffrn_reflns_limit_l_min -18
_diffrn_reflns_number 45455
_diffrn_reflns_point_group_measured_fraction_full 1.000
_diffrn_reflns_point_group_measured_fraction_max 1.000
_diffrn_reflns_theta_full 26.000
_diffrn_reflns_theta_max 26.762
_diffrn_reflns_theta_min 1.878
_diffrn_source 'rotating-anode (Nonius FR-591)'
_exptl_absorpt_coefficient_mu 0.791
_exptl_absorpt_correction_T_max 0.7454
_exptl_absorpt_correction_T_min 0.6539
_exptl_absorpt_correction_type multi-scan
_exptl_absorpt_process_details 'SadAbs 2014/4 (Bruker AXS)'
_exptl_crystal_colour red
_exptl_crystal_density_diffrn 1.310
_exptl_crystal_description block
_exptl_crystal_F_000 1140
_exptl_crystal_size_max 0.137
_exptl_crystal_size_mid 0.122
_exptl_crystal_size_min 0.072
_refine_diff_density_max 0.612
_refine_diff_density_min -0.324
_refine_diff_density_rms 0.048
_refine_ls_extinction_method none
_refine_ls_goodness_of_fit_ref 0.950
_refine_ls_hydrogen_treatment constr
_refine_ls_matrix_type full
_refine_ls_number_parameters 283
_refine_ls_number_reflns 5845
_refine_ls_number_restraints 0
_refine_ls_restrained_S_all 0.950
_refine_ls_R_factor_all 0.0199
_refine_ls_R_factor_gt 0.0184
_refine_ls_shift/su_max 0.003
_refine_ls_shift/su_mean 0.000
_refine_ls_structure_factor_coef Fsqd
_refine_ls_weighting_details 'w=1/[\s^2^(Fo^2^)+(0.0217P)^2^+2.1931P] where P=(Fo^2^+2Fc^2^)/3'
_refine_ls_weighting_scheme calc
_refine_ls_wR_factor_gt 0.0446
_refine_ls_wR_factor_ref 0.0457
_reflns_Friedel_coverage 0.000
_reflns_number_gt 5530
_reflns_number_total 5845
_reflns_threshold_expression 'I > 2\s(I)'
_cod_data_source_file ja6b04128_si_003.cif
_cod_data_source_block 9
_cod_original_cell_volume 2742.3(14)
_cod_original_sg_symbol_H-M 'P 21/n'
_cod_database_code 4130508
_shelx_space_group_comment
;
The symmetry employed for this shelxl refinement is uniquely defined
by the following loop, which should always be used as a source of
symmetry information in preference to the above space-group names.
They are only intended as comments.
;
_shelx_estimated_absorpt_t_min 0.899
_shelx_estimated_absorpt_t_max 0.945
_shelxl_version_number 2014/6

loop_
_space_group_symop_operation_xyz
'x, y, z'
'-x+1/2, y+1/2, -z+1/2'
'-x, -y, -z'
'x-1/2, -y-1/2, z-1/2'

loop_
_atom_site_label
_atom_site_type_symbol
_atom_site_fract_x
_atom_site_fract_y
_atom_site_fract_z
_atom_site_U_iso_or_equiv
_atom_site_adp_type
_atom_site_occupancy
_atom_site_site_symmetry_order
_atom_site_calc_flag
_atom_site_refinement_flags_posn
_atom_site_refinement_flags_adp
Rh01 Rh 0.52793(2) 0.28833(2) 0.32623(2) 0.01185(4) Uani 1 1 d . .
B1 B 0.70743(13) 0.33297(9) 0.33619(11) 0.0150(3) Uani 1 1 d . .
C1 C 0.59720(11) 0.39297(8) 0.39355(10) 0.0136(2) Uani 1 1 d . .
Cl02 Cl 0.38066(3) 0.24876(2) 0.17433(3) 0.02466(8) Uani 1 1 d . .
C2 C 0.68681(11) 0.33561(8) 0.43572(10) 0.0141(2) Uani 1 1 d . .
H2 H 0.7360 0.3204 0.5065 0.017 Uiso 1 1 calc R U
P003 P 0.48731(3) 0.19173(2) 0.42035(3) 0.01677(7) Uani 1 1 d . .
C3 C 0.54452(12) 0.44994(7) 0.44356(10) 0.0143(2) Uani 1 1 d . .
N004 N 0.60496(10) 0.39210(6) 0.29353(8) 0.0138(2) Uani 1 1 d . .
C4 C 0.42442(12) 0.46523(8) 0.41178(10) 0.0176(3) Uani 1 1 d . .
H4 H 0.3719 0.4414 0.3518 0.021 Uiso 1 1 calc R U
C5 C 0.38100(12) 0.51498(8) 0.46706(10) 0.0171(3) Uani 1 1 d . .
H5 H 0.2990 0.5254 0.4437 0.021 Uiso 1 1 calc R U
C9 C 0.43126(14) 0.46999(9) 0.18453(12) 0.0262(3) Uani 1 1 d . .
H9A H 0.4001 0.4984 0.1203 0.039 Uiso 1 1 calc R U
H9B H 0.4255 0.5039 0.2382 0.039 Uiso 1 1 calc R U
H9C H 0.3856 0.4214 0.1801 0.039 Uiso 1 1 calc R U
C8 C 0.56899(14) 0.40758(9) 0.11602(11) 0.0237(3) Uani 1 1 d . .
H8A H 0.5377 0.4426 0.0574 0.036 Uiso 1 1 calc R U
H8B H 0.5235 0.3582 0.1028 0.036 Uiso 1 1 calc R U
H8C H 0.6516 0.3956 0.1288 0.036 Uiso 1 1 calc R U
C7 C 0.63612(15) 0.52323(9) 0.23526(12) 0.0275(3) Uani 1 1 d . .
H7A H 0.6104 0.5602 0.1783 0.041 Uiso 1 1 calc R U
H7B H 0.7185 0.5088 0.2508 0.041 Uiso 1 1 calc R U
H7C H 0.6283 0.5485 0.2942 0.041 Uiso 1 1 calc R U
C6 C 0.55981(13) 0.44854(8) 0.20794(10) 0.0189(3) Uani 1 1 d . .
C10 C 0.80351(12) 0.29415(8) 0.30056(11) 0.0179(3) Uani 1 1 d . .
C11 C 0.75139(14) 0.23854(9) 0.20950(11) 0.0225(3) Uani 1 1 d . .
H11A H 0.8153 0.2135 0.1944 0.034 Uiso 1 1 calc R U
H11B H 0.7017 0.2692 0.1510 0.034 Uiso 1 1 calc R U
H11C H 0.7040 0.1975 0.2251 0.034 Uiso 1 1 calc R U
C12 C 0.88050(13) 0.35802(9) 0.27807(12) 0.0237(3) Uani 1 1 d . .
H12A H 0.9461 0.3325 0.2661 0.036 Uiso 1 1 calc R U
H12B H 0.9113 0.3941 0.3357 0.036 Uiso 1 1 calc R U
H12C H 0.8331 0.3881 0.2181 0.036 Uiso 1 1 calc R U
C13 C 0.88422(13) 0.24443(9) 0.38990(11) 0.0241(3) Uani 1 1 d . .
H13A H 0.9452 0.2189 0.3713 0.036 Uiso 1 1 calc R U
H13B H 0.8375 0.2038 0.4070 0.036 Uiso 1 1 calc R U
H13C H 0.9212 0.2790 0.4482 0.036 Uiso 1 1 calc R U
C14 C 0.51984(17) 0.08908(9) 0.39134(12) 0.0315(4) Uani 1 1 d . .
H14 H 0.5082 0.0529 0.4423 0.038 Uiso 1 1 calc R U
C15 C 0.6492(2) 0.08366(11) 0.40261(18) 0.0516(6) Uani 1 1 d . .
H15A H 0.6690 0.0284 0.3949 0.077 Uiso 1 1 calc R U
H15B H 0.6994 0.1029 0.4694 0.077 Uiso 1 1 calc R U
H15C H 0.6619 0.1162 0.3507 0.077 Uiso 1 1 calc R U
C16 C 0.4386(3) 0.06147(11) 0.28722(14) 0.0600(7) Uani 1 1 d . .
H16A H 0.4640 0.0093 0.2730 0.090 Uiso 1 1 calc R U
H16B H 0.4416 0.0995 0.2364 0.090 Uiso 1 1 calc R U
H16C H 0.3579 0.0579 0.2853 0.090 Uiso 1 1 calc R U
C17 C 0.32863(13) 0.18897(10) 0.39886(11) 0.0253(3) Uani 1 1 d . .
H17 H 0.2887 0.1699 0.3281 0.030 Uiso 1 1 calc R U
C18 C 0.29276(15) 0.13029(11) 0.46414(13) 0.0351(4) Uani 1 1 d . .
H18A H 0.2068 0.1278 0.4407 0.053 Uiso 1 1 calc R U
H18B H 0.3246 0.1480 0.5344 0.053 Uiso 1 1 calc R U
H18C H 0.3239 0.0776 0.4591 0.053 Uiso 1 1 calc R U
C19 C 0.27756(14) 0.27107(11) 0.40154(14) 0.0327(4) Uani 1 1 d . .
H19A H 0.1918 0.2673 0.3792 0.049 Uiso 1 1 calc R U
H19B H 0.2984 0.3068 0.3567 0.049 Uiso 1 1 calc R U
H19C H 0.3096 0.2918 0.4704 0.049 Uiso 1 1 calc R U
C20 C 0.57691(13) 0.20036(8) 0.55687(11) 0.0204(3) Uani 1 1 d . .
H20 H 0.6587 0.2112 0.5606 0.025 Uiso 1 1 calc R U
C21 C 0.58718(14) 0.12689(9) 0.62247(12) 0.0269(3) Uani 1 1 d . .
H21A H 0.6378 0.1389 0.6921 0.040 Uiso 1 1 calc R U
H21B H 0.6214 0.0832 0.5973 0.040 Uiso 1 1 calc R U
H21C H 0.5089 0.1116 0.6200 0.040 Uiso 1 1 calc R U
C22 C 0.54276(14) 0.27280(9) 0.60392(11) 0.0244(3) Uani 1 1 d . .
H22A H 0.6051 0.2844 0.6689 0.037 Uiso 1 1 calc R U
H22B H 0.4692 0.2620 0.6140 0.037 Uiso 1 1 calc R U
H22C H 0.5319 0.3185 0.5590 0.037 Uiso 1 1 calc R U
C23 C 0.11284(13) 0.47430(10) 0.51689(12) 0.0284(3) Uani 1 1 d . .
H23 H 0.1904 0.4566 0.5284 0.034 Uiso 1 1 calc R U
C24 C 0.07118(13) 0.54337(10) 0.46342(11) 0.0260(3) Uani 1 1 d . .
H24 H 0.1203 0.5732 0.4384 0.031 Uiso 1 1 calc R U
C25 C -0.04126(14) 0.56897(10) 0.44640(12) 0.0272(3) Uani 1 1 d . .
H25 H -0.0698 0.6163 0.4095 0.033 Uiso 1 1 calc R U

loop_
_atom_site_aniso_label
_atom_site_aniso_U_11
_atom_site_aniso_U_22
_atom_site_aniso_U_33
_atom_site_aniso_U_23
_atom_site_aniso_U_13
_atom_site_aniso_U_12
Rh01 0.01485(6) 0.01104(6) 0.01035(6) -0.00039(3) 0.00546(4) -0.00102(4)
B1 0.0172(7) 0.0121(6) 0.0162(7) -0.0005(5) 0.0067(6) -0.0004(5)
C1 0.0153(6) 0.0130(6) 0.0138(6) -0.0012(5) 0.0070(5) -0.0026(5)
Cl02 0.02551(18) 0.02699(18) 0.01570(16) -0.00168(13) 0.00087(14) -0.00746(14)
C2 0.0144(6) 0.0130(6) 0.0145(6) -0.0012(5) 0.0050(5) -0.0009(5)
P003 0.02479(18) 0.01373(16) 0.01455(16) -0.00070(13) 0.01048(14) -0.00376(13)
C3 0.0185(6) 0.0112(6) 0.0161(6) 0.0001(5) 0.0097(5) -0.0004(5)
N004 0.0181(5) 0.0117(5) 0.0136(5) 0.0004(4) 0.0083(4) -0.0005(4)
C4 0.0170(6) 0.0184(6) 0.0172(6) -0.0048(5) 0.0061(5) -0.0024(5)
C5 0.0140(6) 0.0180(6) 0.0201(7) -0.0022(5) 0.0071(5) 0.0000(5)
C9 0.0276(8) 0.0260(8) 0.0240(8) 0.0073(6) 0.0083(6) 0.0095(6)
C8 0.0325(8) 0.0248(7) 0.0149(7) 0.0046(6) 0.0100(6) 0.0033(6)
C7 0.0389(9) 0.0168(7) 0.0270(8) 0.0050(6) 0.0126(7) -0.0033(6)
C6 0.0244(7) 0.0158(6) 0.0169(7) 0.0048(5) 0.0080(6) 0.0017(5)
C10 0.0203(7) 0.0179(7) 0.0185(7) -0.0011(5) 0.0105(6) 0.0012(5)
C11 0.0284(8) 0.0206(7) 0.0220(7) -0.0045(6) 0.0133(6) 0.0009(6)
C12 0.0235(7) 0.0263(8) 0.0261(8) -0.0027(6) 0.0148(6) -0.0022(6)
C13 0.0241(7) 0.0244(7) 0.0254(8) 0.0007(6) 0.0109(6) 0.0084(6)
C14 0.0631(12) 0.0132(7) 0.0290(8) 0.0003(6) 0.0296(8) -0.0020(7)
C15 0.0828(16) 0.0230(9) 0.0807(16) 0.0145(9) 0.0674(14) 0.0162(9)
C16 0.137(2) 0.0180(8) 0.0268(9) -0.0055(7) 0.0320(12) -0.0077(11)
C17 0.0243(7) 0.0321(8) 0.0192(7) -0.0018(6) 0.0078(6) -0.0138(6)
C18 0.0340(9) 0.0413(10) 0.0325(9) 0.0022(7) 0.0153(7) -0.0174(8)
C19 0.0197(7) 0.0439(10) 0.0347(9) 0.0057(8) 0.0103(7) -0.0026(7)
C20 0.0234(7) 0.0208(7) 0.0165(7) 0.0036(5) 0.0067(6) -0.0021(6)
C21 0.0335(8) 0.0241(8) 0.0226(8) 0.0056(6) 0.0101(7) -0.0025(6)
C22 0.0329(8) 0.0242(7) 0.0156(7) -0.0018(6) 0.0085(6) -0.0042(6)
C23 0.0183(7) 0.0410(9) 0.0248(8) 0.0008(7) 0.0064(6) 0.0016(6)
C24 0.0229(7) 0.0363(9) 0.0184(7) 0.0007(6) 0.0070(6) -0.0083(6)
C25 0.0280(8) 0.0279(8) 0.0217(7) 0.0030(6) 0.0045(6) -0.0002(6)

loop_
_atom_type_symbol
_atom_type_description
_atom_type_scat_dispersion_real
_atom_type_scat_dispersion_imag
_atom_type_scat_source
C C 0.0033 0.0016 'International Tables Vol C Tables 4.2.6.8 and 6.1.1.4'
H H 0.0000 0.0000 'International Tables Vol C Tables 4.2.6.8 and 6.1.1.4'
B B 0.0013 0.0007 'International Tables Vol C Tables 4.2.6.8 and 6.1.1.4'
N N 0.0061 0.0033 'International Tables Vol C Tables 4.2.6.8 and 6.1.1.4'
P P 0.1023 0.0942 'International Tables Vol C Tables 4.2.6.8 and 6.1.1.4'
Cl Cl 0.1484 0.1585 'International Tables Vol C Tables 4.2.6.8 and 6.1.1.4'
Rh Rh -1.1178 0.9187 'International Tables Vol C Tables 4.2.6.8 and 6.1.1.4'

loop_
_geom_angle_atom_site_label_1
_geom_angle_atom_site_label_2
_geom_angle_atom_site_label_3
_geom_angle
_geom_angle_site_symmetry_1
_geom_angle_site_symmetry_3
C1 Rh01 N004 41.26(5) . .
C1 Rh01 C2 39.51(5) . .
N004 Rh01 C2 59.85(5) . .
C1 Rh01 B1 57.37(5) . .
N004 Rh01 B1 40.83(5) . .
C2 Rh01 B1 40.45(5) . .
C1 Rh01 P003 118.88(4) . .
N004 Rh01 P003 158.57(3) . .
C2 Rh01 P003 99.87(4) . .
B1 Rh01 P003 127.95(4) . .
C1 Rh01 Cl02 136.51(4) . .
N004 Rh01 Cl02 106.42(3) . .
C2 Rh01 Cl02 163.25(4) . .
B1 Rh01 Cl02 123.03(4) . .
P003 Rh01 Cl02 94.70(2) . .
C2 B1 N004 87.66(10) . .
C2 B1 C10 134.87(12) . .
N004 B1 C10 137.06(12) . .
C2 B1 C1 42.96(7) . .
N004 B1 C1 44.76(7) . .
C10 B1 C1 173.13(11) . .
C2 B1 Rh01 65.28(7) . .
N004 B1 Rh01 64.12(7) . .
C10 B1 Rh01 131.05(10) . .
C1 B1 Rh01 55.55(5) . .
C2 C1 N004 95.09(10) . .
C2 C1 C3 130.07(12) . .
N004 C1 C3 132.35(11) . .
C2 C1 Rh01 74.44(8) . .
N004 C1 Rh01 72.36(7) . .
C3 C1 Rh01 127.62(9) . .
C2 C1 B1 47.48(8) . .
N004 C1 B1 47.68(7) . .
C3 C1 B1 165.27(11) . .
Rh01 C1 B1 67.08(6) . .
C1 C2 B1 89.56(11) . .
C1 C2 Rh01 66.05(7) . .
B1 C2 Rh01 74.27(8) . .
C1 C2 H2 133.3 . .
B1 C2 H2 133.3 . .
Rh01 C2 H2 133.3 . .
C17 P003 C20 110.62(7) . .
C17 P003 C14 103.76(8) . .
C20 P003 C14 102.45(7) . .
C17 P003 Rh01 111.36(5) . .
C20 P003 Rh01 113.00(5) . .
C14 P003 Rh01 114.98(5) . .
C4 C3 C5 118.23(12) . 3_666
C4 C3 C1 123.95(12) . .
C5 C3 C1 117.58(12) 3_666 .
C1 N004 C6 131.10(11) . .
C1 N004 B1 87.56(10) . .
C6 N004 B1 137.81(11) . .
C1 N004 Rh01 66.38(6) . .
C6 N004 Rh01 130.52(9) . .
B1 N004 Rh01 75.05(7) . .
C5 C4 C3 120.47(13) . .
C5 C4 H4 119.8 . .
C3 C4 H4 119.8 . .
C4 C5 C3 121.29(13) . 3_666
C4 C5 H5 119.4 . .
C3 C5 H5 119.4 3_666 .
C6 C9 H9A 109.5 . .
C6 C9 H9B 109.5 . .
H9A C9 H9B 109.5 . .
C6 C9 H9C 109.5 . .
H9A C9 H9C 109.5 . .
H9B C9 H9C 109.5 . .
C6 C8 H8A 109.5 . .
C6 C8 H8B 109.5 . .
H8A C8 H8B 109.5 . .
C6 C8 H8C 109.5 . .
H8A C8 H8C 109.5 . .
H8B C8 H8C 109.5 . .
C6 C7 H7A 109.5 . .
C6 C7 H7B 109.5 . .
H7A C7 H7B 109.5 . .
C6 C7 H7C 109.5 . .
H7A C7 H7C 109.5 . .
H7B C7 H7C 109.5 . .
N004 C6 C8 107.21(11) . .
N004 C6 C9 111.82(11) . .
C8 C6 C9 108.48(12) . .
N004 C6 C7 108.12(12) . .
C8 C6 C7 111.11(12) . .
C9 C6 C7 110.09(12) . .
C11 C10 C12 110.12(12) . .
C11 C10 C13 107.91(12) . .
C12 C10 C13 107.38(12) . .
C11 C10 B1 113.49(12) . .
C12 C10 B1 111.22(11) . .
C13 C10 B1 106.43(11) . .
C10 C11 H11A 109.5 . .
C10 C11 H11B 109.5 . .
H11A C11 H11B 109.5 . .
C10 C11 H11C 109.5 . .
H11A C11 H11C 109.5 . .
H11B C11 H11C 109.5 . .
C10 C12 H12A 109.5 . .
C10 C12 H12B 109.5 . .
H12A C12 H12B 109.5 . .
C10 C12 H12C 109.5 . .
H12A C12 H12C 109.5 . .
H12B C12 H12C 109.5 . .
C10 C13 H13A 109.5 . .
C10 C13 H13B 109.5 . .
H13A C13 H13B 109.5 . .
C10 C13 H13C 109.5 . .
H13A C13 H13C 109.5 . .
H13B C13 H13C 109.5 . .
C16 C14 C15 111.09(17) . .
C16 C14 P003 112.70(13) . .
C15 C14 P003 109.29(12) . .
C16 C14 H14 107.9 . .
C15 C14 H14 107.9 . .
P003 C14 H14 107.9 . .
C14 C15 H15A 109.5 . .
C14 C15 H15B 109.5 . .
H15A C15 H15B 109.5 . .
C14 C15 H15C 109.5 . .
H15A C15 H15C 109.5 . .
H15B C15 H15C 109.5 . .
C14 C16 H16A 109.5 . .
C14 C16 H16B 109.5 . .
H16A C16 H16B 109.5 . .
C14 C16 H16C 109.5 . .
H16A C16 H16C 109.5 . .
H16B C16 H16C 109.5 . .
C19 C17 C18 111.01(14) . .
C19 C17 P003 112.80(10) . .
C18 C17 P003 115.77(12) . .
C19 C17 H17 105.4 . .
C18 C17 H17 105.4 . .
P003 C17 H17 105.4 . .
C17 C18 H18A 109.5 . .
C17 C18 H18B 109.5 . .
H18A C18 H18B 109.5 . .
C17 C18 H18C 109.5 . .
H18A C18 H18C 109.5 . .
H18B C18 H18C 109.5 . .
C17 C19 H19A 109.5 . .
C17 C19 H19B 109.5 . .
H19A C19 H19B 109.5 . .
C17 C19 H19C 109.5 . .
H19A C19 H19C 109.5 . .
H19B C19 H19C 109.5 . .
C22 C20 C21 110.61(12) . .
C22 C20 P003 111.98(10) . .
C21 C20 P003 117.58(11) . .
C22 C20 H20 105.2 . .
C21 C20 H20 105.2 . .
P003 C20 H20 105.2 . .
C20 C21 H21A 109.5 . .
C20 C21 H21B 109.5 . .
H21A C21 H21B 109.5 . .
C20 C21 H21C 109.5 . .
H21A C21 H21C 109.5 . .
H21B C21 H21C 109.5 . .
C20 C22 H22A 109.5 . .
C20 C22 H22B 109.5 . .
H22A C22 H22B 109.5 . .
C20 C22 H22C 109.5 . .
H22A C22 H22C 109.5 . .
H22B C22 H22C 109.5 . .
C24 C23 C25 119.85(15) . 3_566
C24 C23 H23 120.1 . .
C25 C23 H23 120.1 3_566 .
C25 C24 C23 120.16(15) . .
C25 C24 H24 119.9 . .
C23 C24 H24 119.9 . .
C24 C25 C23 119.99(15) . 3_566
C24 C25 H25 120.0 . .
C23 C25 H25 120.0 3_566 .

loop_
_geom_bond_atom_site_label_1
_geom_bond_atom_site_label_2
_geom_bond_distance
_geom_bond_site_symmetry_2
Rh01 C1 2.0387(13) .
Rh01 N004 2.1205(11) .
Rh01 C2 2.1489(14) .
Rh01 B1 2.2771(16) .
Rh01 P003 2.2818(5) .
Rh01 Cl02 2.3485(7) .
B1 C2 1.5347(19) .
B1 N004 1.5409(18) .
B1 C10 1.586(2) .
B1 C1 2.082(2) .
C1 C2 1.4190(18) .
C1 N004 1.4675(16) .
C1 C3 1.4802(18) .
C2 H2 1.0000 .
P003 C17 1.8518(16) .
P003 C20 1.8573(16) .
P003 C14 1.8573(16) .
C3 C4 1.3932(19) .
C3 C5 1.3972(19) 3_666
N004 C6 1.4861(17) .
C4 C5 1.3863(19) .
C4 H4 0.9500 .
C5 C3 1.3972(19) 3_666
C5 H5 0.9500 .
C9 C6 1.527(2) .
C9 H9A 0.9800 .
C9 H9B 0.9800 .
C9 H9C 0.9800 .
C8 C6 1.525(2) .
C8 H8A 0.9800 .
C8 H8B 0.9800 .
C8 H8C 0.9800 .
C7 C6 1.530(2) .
C7 H7A 0.9800 .
C7 H7B 0.9800 .
C7 H7C 0.9800 .
C10 C11 1.538(2) .
C10 C12 1.541(2) .
C10 C13 1.542(2) .
C11 H11A 0.9800 .
C11 H11B 0.9800 .
C11 H11C 0.9800 .
C12 H12A 0.9800 .
C12 H12B 0.9800 .
C12 H12C 0.9800 .
C13 H13A 0.9800 .
C13 H13B 0.9800 .
C13 H13C 0.9800 .
C14 C16 1.525(3) .
C14 C15 1.534(3) .
C14 H14 1.0000 .
C15 H15A 0.9800 .
C15 H15B 0.9800 .
C15 H15C 0.9800 .
C16 H16A 0.9800 .
C16 H16B 0.9800 .
C16 H16C 0.9800 .
C17 C19 1.526(2) .
C17 C18 1.532(2) .
C17 H17 1.0000 .
C18 H18A 0.9800 .
C18 H18B 0.9800 .
C18 H18C 0.9800 .
C19 H19A 0.9800 .
C19 H19B 0.9800 .
C19 H19C 0.9800 .
C20 C22 1.526(2) .
C20 C21 1.531(2) .
C20 H20 1.0000 .
C21 H21A 0.9800 .
C21 H21B 0.9800 .
C21 H21C 0.9800 .
C22 H22A 0.9800 .
C22 H22B 0.9800 .
C22 H22C 0.9800 .
C23 C24 1.383(2) .
C23 C25 1.384(2) 3_566
C23 H23 0.9500 .
C24 C25 1.376(2) .
C24 H24 0.9500 .
C25 C23 1.384(2) 3_566
C25 H25 0.9500 .

loop_
_geom_torsion_atom_site_label_1
_geom_torsion_atom_site_label_2
_geom_torsion_atom_site_label_3
_geom_torsion_atom_site_label_4
_geom_torsion
_geom_torsion_site_symmetry_1
_geom_torsion_site_symmetry_4
N004 C1 C2 B1 2.86(10) . .
C3 C1 C2 B1 -160.63(14) . .
Rh01 C1 C2 B1 72.95(8) . .
N004 C1 C2 Rh01 -70.09(7) . .
C3 C1 C2 Rh01 126.42(14) . .
B1 C1 C2 Rh01 -72.95(8) . .
N004 B1 C2 C1 -2.72(10) . .
C10 B1 C2 C1 170.62(16) . .
Rh01 B1 C2 C1 -65.20(7) . .
N004 B1 C2 Rh01 62.48(7) . .
C10 B1 C2 Rh01 -124.18(16) . .
C1 B1 C2 Rh01 65.20(7) . .
C2 C1 C3 C4 -136.72(15) . .
N004 C1 C3 C4 65.8(2) . .
Rh01 C1 C3 C4 -34.85(19) . .
B1 C1 C3 C4 149.2(4) . .
C2 C1 C3 C5 37.5(2) . 3_666
N004 C1 C3 C5 -120.02(15) . 3_666
Rh01 C1 C3 C5 139.33(11) . 3_666
B1 C1 C3 C5 -36.7(5) . 3_666
C2 C1 N004 C6 -164.09(13) . .
C3 C1 N004 C6 -1.2(2) . .
Rh01 C1 N004 C6 124.03(13) . .
B1 C1 N004 C6 -161.23(17) . .
C2 C1 N004 B1 -2.85(10) . .
C3 C1 N004 B1 160.03(14) . .
Rh01 C1 N004 B1 -74.74(7) . .
C2 C1 N004 Rh01 71.89(8) . .
C3 C1 N004 Rh01 -125.23(15) . .
B1 C1 N004 Rh01 74.74(7) . .
C2 B1 N004 C1 2.63(9) . .
C10 B1 N004 C1 -170.44(17) . .
Rh01 B1 N004 C1 66.19(6) . .
C2 B1 N004 C6 161.47(15) . .
C10 B1 N004 C6 -11.6(3) . .
C1 B1 N004 C6 158.84(19) . .
Rh01 B1 N004 C6 -134.97(16) . .
C2 B1 N004 Rh01 -63.56(7) . .
C10 B1 N004 Rh01 123.38(17) . .
C1 B1 N004 Rh01 -66.19(6) . .
C5 C3 C4 C5 1.0(2) 3_666 .
C1 C3 C4 C5 175.12(13) . .
C3 C4 C5 C3 -1.0(2) . 3_666
C1 N004 C6 C8 -167.01(13) . .
B1 N004 C6 C8 41.6(2) . .
Rh01 N004 C6 C8 -74.37(14) . .
C1 N004 C6 C9 -48.23(18) . .
B1 N004 C6 C9 160.36(14) . .
Rh01 N004 C6 C9 44.41(16) . .
C1 N004 C6 C7 73.13(17) . .
B1 N004 C6 C7 -78.28(19) . .
Rh01 N004 C6 C7 165.77(10) . .
C2 B1 C10 C11 123.83(16) . .
N004 B1 C10 C11 -66.0(2) . .
Rh01 B1 C10 C11 28.98(18) . .
C2 B1 C10 C12 -111.36(17) . .
N004 B1 C10 C12 58.8(2) . .
Rh01 B1 C10 C12 153.80(11) . .
C2 B1 C10 C13 5.3(2) . .
N004 B1 C10 C13 175.49(15) . .
Rh01 B1 C10 C13 -89.56(15) . .
C17 P003 C14 C16 53.96(15) . .
C20 P003 C14 C16 169.13(14) . .
Rh01 P003 C14 C16 -67.90(15) . .
C17 P003 C14 C15 178.00(12) . .
C20 P003 C14 C15 -66.83(13) . .
Rh01 P003 C14 C15 56.14(14) . .
C20 P003 C17 C19 80.28(12) . .
C14 P003 C17 C19 -170.49(11) . .
Rh01 P003 C17 C19 -46.25(12) . .
C20 P003 C17 C18 -49.13(14) . .
C14 P003 C17 C18 60.09(14) . .
Rh01 P003 C17 C18 -175.67(11) . .
C17 P003 C20 C22 -56.41(12) . .
C14 P003 C20 C22 -166.49(11) . .
Rh01 P003 C20 C22 69.21(11) . .
C17 P003 C20 C21 73.31(13) . .
C14 P003 C20 C21 -36.77(13) . .
Rh01 P003 C20 C21 -161.07(10) . .
C25 C23 C24 C25 -0.2(3) 3_566 .
C23 C24 C25 C23 0.2(3) . 3_566
